data_7150813
loop_
_publ_author_name
'Yasukochi, Hiroaki'
'Atago, Takayuki'
'Tanaka, Akihiro'
'Nakatsuji, Hidefumi'
'Yoshida, Eri'
'Kakehi, Akikazu'
'Nishii, Yoshinori'
'Tanabe, Yoo'

_publ_section_title
;
 Practical, general, and systematic method for optical resolution of
 gem-dihalo- and monohalocyclopropanecarboxylic acids utilizing chiral
 1,1&#x2032;-binaphtholmonomethyl ethers: Application to the synthesis
 of three chiral pesticides
;
_journal_issue 3
_journal_name_full 'Organic &amp;  Biomolecular Chemistry'
_journal_page_first 540
_journal_page_last 547
_journal_paper_doi 10.1039/b714614k
_journal_volume 6
_journal_year 2008
_chemical_absolute_configuration rmad
_chemical_formula_moiety 'C14 H17 Cl2 N O '
_chemical_formula_sum 'C14 H17 Cl2 N O'
_chemical_formula_weight 286.20
_chemical_melting_point 381.5(5)
_chemical_name_common
;
'N-((1S, 3S)-2,2-dichloro-1,3-dimethylcyclopropanecarbonyl)-
(1S)-1-phenylethylam
;
_space_group_IT_number 4
_symmetry_cell_setting monoclinic
_symmetry_Int_Tables_number 4
_symmetry_space_group_name_Hall 'P 2yb'
_symmetry_space_group_name_H-M 'P 1 21 1'
_cell_angle_alpha 90.0000
_cell_angle_beta 101.08(16)
_cell_angle_gamma 90.0000
_cell_formula_units_Z 4
_cell_length_a 9.82(3)
_cell_length_b 9.82(3)
_cell_length_c 16.09(3)
_cell_measurement_reflns_used 20
_cell_measurement_temperature 296.1
_cell_measurement_theta_max 12.0
_cell_measurement_theta_min 10.1
_cell_volume 1523(7)
_computing_cell_refinement 'MSC/AFC Diffractometer Control'
_computing_data_collection 'MSC/AFC Diffractometer Control'
_computing_data_reduction 'CrystalStructure (Rigaku & RAC 2007)'
_computing_molecular_graphics 'ORTEP (Johnson, 1976)'
_computing_publication_material 'CrystalStructure (Rigaku & RAC 2007)'
_computing_structure_refinement 'SHELXL97 (Sheldrick, 1997)'
_computing_structure_solution 'SIR97 (Altomare, 1999)'
_diffrn_measured_fraction_theta_full 0.977
_diffrn_measured_fraction_theta_max 0.977
_diffrn_measurement_device_type 'Rigaku AFC5S'
_diffrn_measurement_method \w-2\q
_diffrn_radiation_type 'Mo K\a'
_diffrn_radiation_wavelength 0.71069
_diffrn_reflns_av_R_equivalents 0.062
_diffrn_reflns_limit_h_max 11
_diffrn_reflns_limit_h_min 0
_diffrn_reflns_limit_k_max 0
_diffrn_reflns_limit_k_min -12
_diffrn_reflns_limit_l_max 20
_diffrn_reflns_limit_l_min -20
_diffrn_reflns_number 3825
_diffrn_reflns_theta_full 27.48
_diffrn_reflns_theta_max 27.48
_diffrn_standards_decay_% 0.00
_diffrn_standards_interval_count 150
_diffrn_standards_number 3
_exptl_absorpt_coefficient_mu 0.415
_exptl_absorpt_correction_T_max 0.975
_exptl_absorpt_correction_T_min 0.864
_exptl_absorpt_correction_type psi-scan
_exptl_absorpt_process_details '(North, Phillips & Mathews, 1968)'
_exptl_crystal_colour colorless
_exptl_crystal_density_diffrn 1.249
_exptl_crystal_density_method 'not measured'
_exptl_crystal_description plate
_exptl_crystal_F_000 600.00
_exptl_crystal_size_max 0.68
_exptl_crystal_size_mid 0.38
_exptl_crystal_size_min 0.06
_refine_diff_density_max 0.27
_refine_diff_density_min -0.24
_refine_ls_abs_structure_details 'Flack, H. D. (1983), Acta Cryst. A39, 876-881.'
_refine_ls_abs_structure_Flack -0.09(16)
_refine_ls_extinction_method none
_refine_ls_goodness_of_fit_ref 0.955
_refine_ls_hydrogen_treatment constr
_refine_ls_number_parameters 332
_refine_ls_number_reflns 3608
_refine_ls_R_factor_gt 0.0601
_refine_ls_shift/su_max 0.0000
_refine_ls_structure_factor_coef Fsqd
_refine_ls_weighting_details 'w = 1/[\s^2^(Fo^2^)+(0.0923P)^2^+0.0000P] where P=(Fo^2^+2Fc^2^)/3'
_refine_ls_weighting_scheme calc
_refine_ls_wR_factor_ref 0.2149
_reflns_number_gt 1277
_reflns_number_total 3608
_reflns_threshold_expression F^2^>2.0\s(F^2^)
_cod_data_source_file b714614k.txt
_cod_data_source_block '_nishii12'
_cod_depositor_comments
;
The following automatic conversions were performed:

'_chemical_melting_point' value '381-382K' was changed to '381.5(5)'
- the average value was taken and precision was estimated.

Automatic conversion script
Id: cif_fix_values 1646 2011-03-28 12:23:43Z adriana 
;
_cod_original_cell_volume 1522(7)
_cod_original_formula_sum 'C14 H17 Cl2 N O '
_cod_database_code 7150813

loop_
_symmetry_equiv_pos_site_id
_symmetry_equiv_pos_as_xyz
1 +X,+Y,+Z
2 -X,1/2+Y,-Z

loop_
_atom_site_label
_atom_site_type_symbol
_atom_site_fract_x
_atom_site_fract_y
_atom_site_fract_z
_atom_site_U_iso_or_equiv
_atom_site_adp_type
_atom_site_occupancy
_atom_site_symmetry_multiplicity
_atom_site_calc_flag
_atom_site_refinement_flags
_atom_site_disorder_assembly
_atom_site_disorder_group
Cl(1) Cl 0.3552(4) 0.5094(3) 0.3244(2) 0.1235(14) Uani 1.00 1 d . . .
Cl(2) Cl 0.5963(3) 0.6355(3) 0.42184(18) 0.0883(9) Uani 1.00 1 d . . .
Cl(3) Cl 0.3762(3) 0.3065(3) -0.0027(2) 0.1029(11) Uani 1.00 1 d . . .
Cl(4) Cl 0.6443(3) 0.4225(3) 0.05779(19) 0.0924(9) Uani 1.00 1 d . . .
O(1) O 0.6479(7) 0.9189(7) 0.2730(4) 0.083(2) Uani 1.00 1 d . . .
O(2) O 0.6396(7) 0.4249(6) 0.2450(3) 0.0707(19) Uani 1.00 1 d . . .
N(1) N 0.7177(8) 0.7087(7) 0.2511(4) 0.058(2) Uani 1.00 1 d . . .
H(1N) H 0.6939 0.6249 0.2418 0.070 Uiso 1.00 1 c R . .
N(2) N 0.6612(7) 0.2148(7) 0.2973(4) 0.057(2) Uani 1.00 1 d . . .
H(2N) H 0.6425 0.1299 0.2882 0.069 Uiso 1.00 1 c R . .
C(1) C 0.4624(10) 0.6560(11) 0.3381(6) 0.069(2) Uani 1.00 1 d . . .
C(2) C 0.3943(10) 0.7931(11) 0.3215(7) 0.073(3) Uani 1.00 1 d . . .
H(1) H 0.2945 0.7876 0.2988 0.087 Uiso 1.00 1 c R . .
C(3) C 0.4829(9) 0.7369(10) 0.2614(6) 0.062(2) Uani 1.00 1 d . . .
C(4) C 0.4330(13) 0.9078(11) 0.3822(8) 0.101(4) Uani 1.00 1 d . . .
H(2) H 0.3751 0.9061 0.4239 0.121 Uiso 1.00 1 c R . .
H(3) H 0.4205 0.9927 0.3520 0.121 Uiso 1.00 1 c R . .
H(4) H 0.5284 0.8986 0.4096 0.121 Uiso 1.00 1 c R . .
C(5) C 0.4134(11) 0.6940(14) 0.1747(7) 0.095(3) Uani 1.00 1 d . . .
H(5) H 0.4695 0.6272 0.1535 0.113 Uiso 1.00 1 c R . .
H(6) H 0.4015 0.7718 0.1378 0.113 Uiso 1.00 1 c R . .
H(7) H 0.3243 0.6554 0.1769 0.113 Uiso 1.00 1 c R . .
C(6) C 0.6246(10) 0.7976(10) 0.2627(5) 0.056(2) Uani 1.00 1 d . . .
C(7) C 0.8645(8) 0.7495(9) 0.2537(6) 0.060(2) Uani 1.00 1 d . . .
H(8) H 0.8640 0.8447 0.2353 0.072 Uiso 1.00 1 c R . .
C(8) C 0.9432(11) 0.7434(14) 0.3423(7) 0.100(4) Uani 1.00 1 d . . .
H(9) H 0.9322 0.8277 0.3705 0.120 Uiso 1.00 1 c R . .
H(10) H 1.0397 0.7286 0.3421 0.120 Uiso 1.00 1 c R . .
H(11) H 0.9084 0.6699 0.3717 0.120 Uiso 1.00 1 c R . .
C(9) C 0.9295(9) 0.6660(10) 0.1929(6) 0.062(2) Uani 1.00 1 d . . .
C(10) C 0.9601(11) 0.5320(12) 0.2053(7) 0.087(3) Uani 1.00 1 d . . .
H(12) H 0.9409 0.4869 0.2525 0.105 Uiso 1.00 1 c R . .
C(11) C 1.0218(13) 0.4617(15) 0.1449(12) 0.130(6) Uani 1.00 1 d . . .
H(13) H 1.0442 0.3700 0.1531 0.156 Uiso 1.00 1 c R . .
C(12) C 1.0487(19) 0.526(3) 0.0754(11) 0.158(9) Uani 1.00 1 d . . .
H(14) H 1.0875 0.4784 0.0358 0.189 Uiso 1.00 1 c R . .
C(13) C 1.019(2) 0.661(3) 0.0634(11) 0.158(8) Uani 1.00 1 d . . .
H(15) H 1.0402 0.7081 0.0172 0.189 Uiso 1.00 1 c R . .
C(14) C 0.9582(13) 0.7243(16) 0.1202(8) 0.110(4) Uani 1.00 1 d . . .
H(16) H 0.9332 0.8150 0.1100 0.132 Uiso 1.00 1 c R . .
C(15) C 0.5269(10) 0.2932(11) 0.0745(6) 0.070(2) Uani 1.00 1 d . . .
C(16) C 0.5831(10) 0.1554(11) 0.0978(6) 0.072(2) Uani 1.00 1 d . . .
H(17) H 0.5231 0.0804 0.0727 0.087 Uiso 1.00 1 c R . .
C(17) C 0.5228(9) 0.2432(9) 0.1614(6) 0.059(2) Uani 1.00 1 d . . .
C(18) C 0.7366(10) 0.1250(13) 0.1115(6) 0.088(3) Uani 1.00 1 d . . .
H(18) H 0.7599 0.0942 0.0593 0.105 Uiso 1.00 1 c R . .
H(19) H 0.7594 0.0554 0.1538 0.105 Uiso 1.00 1 c R . .
H(20) H 0.7882 0.2062 0.1300 0.105 Uiso 1.00 1 c R . .
C(19) C 0.3800(10) 0.1985(11) 0.1773(7) 0.078(3) Uani 1.00 1 d . . .
H(21) H 0.3280 0.2773 0.1880 0.094 Uiso 1.00 1 c R . .
H(22) H 0.3920 0.1390 0.2255 0.094 Uiso 1.00 1 c R . .
H(23) H 0.3307 0.1513 0.1284 0.094 Uiso 1.00 1 c R . .
C(20) C 0.6140(8) 0.3041(10) 0.2371(5) 0.048(2) Uani 1.00 1 d . . .
C(21) C 0.7438(11) 0.2555(9) 0.3783(6) 0.074(3) Uani 1.00 1 d . . .
H(24) H 0.7226 0.3509 0.3883 0.088 Uiso 1.00 1 c R . .
C(22) C 0.7074(11) 0.1707(14) 0.4495(7) 0.098(4) Uani 1.00 1 d . . .
H(25) H 0.6111 0.1832 0.4516 0.118 Uiso 1.00 1 c R . .
H(26) H 0.7634 0.1988 0.5024 0.118 Uiso 1.00 1 c R . .
H(27) H 0.7245 0.0763 0.4399 0.118 Uiso 1.00 1 c R . .
C(23) C 0.8999(10) 0.2443(10) 0.3786(6) 0.061(2) Uani 1.00 1 d . . .
C(24) C 0.9534(11) 0.1413(13) 0.3363(8) 0.092(3) Uani 1.00 1 d . . .
H(28) H 0.8939 0.0786 0.3045 0.110 Uiso 1.00 1 c R . .
C(25) C 1.0930(14) 0.1308(15) 0.3408(9) 0.119(4) Uani 1.00 1 d . . .
H(29) H 1.1290 0.0593 0.3137 0.143 Uiso 1.00 1 c R . .
C(26) C 1.1781(13) 0.2233(17) 0.3841(9) 0.107(4) Uani 1.00 1 d . . .
H(30) H 1.2725 0.2182 0.3837 0.128 Uiso 1.00 1 c R . .
C(27) C 1.1322(14) 0.3220(16) 0.4275(8) 0.108(4) Uani 1.00 1 d . . .
H(31) H 1.1953 0.3817 0.4591 0.130 Uiso 1.00 1 c R . .
C(28) C 0.9925(13) 0.3376(11) 0.4267(6) 0.083(3) Uani 1.00 1 d . . .
H(32) H 0.9602 0.4074 0.4568 0.100 Uiso 1.00 1 c R . .

loop_
_atom_site_aniso_label
_atom_site_aniso_U_11
_atom_site_aniso_U_22
_atom_site_aniso_U_33
_atom_site_aniso_U_12
_atom_site_aniso_U_13
_atom_site_aniso_U_23
Cl(1) 0.123(2) 0.088(2) 0.183(3) -0.056(2) 0.086(2) -0.040(2)
Cl(2) 0.116(2) 0.0768(19) 0.0785(18) 0.0110(19) 0.0345(17) 0.0085(16)
Cl(3) 0.101(2) 0.100(2) 0.091(2) 0.011(2) -0.0237(16) 0.0031(19)
Cl(4) 0.107(2) 0.0795(19) 0.0885(19) -0.0142(19) 0.0127(16) 0.0213(18)
O(1) 0.094(5) 0.027(3) 0.138(6) 0.000(4) 0.047(4) 0.005(4)
O(2) 0.103(5) 0.029(3) 0.078(4) -0.009(3) 0.012(3) -0.008(3)
N(1) 0.075(5) 0.030(4) 0.072(5) -0.000(4) 0.023(4) -0.001(3)
N(2) 0.075(5) 0.030(3) 0.060(4) 0.007(4) -0.005(4) -0.007(3)
C(1) 0.071(6) 0.059(6) 0.085(7) -0.015(6) 0.035(5) -0.020(6)
C(2) 0.057(6) 0.062(6) 0.106(8) 0.005(5) 0.032(5) -0.004(6)
C(3) 0.058(6) 0.057(6) 0.074(6) 0.007(5) 0.021(5) -0.001(5)
C(4) 0.124(9) 0.052(6) 0.150(11) 0.003(7) 0.088(8) -0.015(8)
C(5) 0.065(7) 0.126(11) 0.091(8) -0.012(7) 0.014(6) 0.001(8)
C(6) 0.064(6) 0.037(5) 0.071(6) -0.002(5) 0.026(4) -0.004(5)
C(7) 0.053(5) 0.052(5) 0.083(7) -0.010(5) 0.032(5) -0.003(5)
C(8) 0.078(7) 0.139(12) 0.088(9) -0.017(8) 0.030(7) -0.034(8)
C(9) 0.042(5) 0.064(6) 0.079(6) 0.005(5) 0.011(4) 0.016(5)
C(10) 0.080(7) 0.076(8) 0.111(9) 0.016(6) 0.030(6) 0.007(7)
C(11) 0.082(9) 0.099(12) 0.213(18) -0.007(8) 0.038(11) -0.067(12)
C(12) 0.102(12) 0.29(3) 0.082(11) -0.041(19) 0.026(9) -0.031(17)
C(13) 0.154(16) 0.23(2) 0.105(12) 0.060(17) 0.070(11) 0.036(16)
C(14) 0.107(9) 0.134(11) 0.096(8) 0.046(9) 0.035(8) 0.032(9)
C(15) 0.069(6) 0.060(6) 0.080(7) 0.003(6) 0.011(5) -0.002(5)
C(16) 0.077(7) 0.059(6) 0.081(7) -0.004(6) 0.013(5) -0.016(6)
C(17) 0.063(6) 0.042(5) 0.073(6) 0.006(5) 0.017(5) -0.004(5)
C(18) 0.094(8) 0.085(8) 0.090(7) 0.025(7) 0.030(6) -0.004(6)
C(19) 0.059(6) 0.072(7) 0.101(8) -0.002(5) 0.007(5) -0.020(6)
C(20) 0.048(5) 0.034(5) 0.060(5) 0.001(4) 0.003(4) -0.008(5)
C(21) 0.120(9) 0.038(5) 0.061(6) 0.006(6) 0.015(6) -0.012(4)
C(22) 0.083(7) 0.121(11) 0.093(7) -0.009(8) 0.025(6) 0.004(8)
C(23) 0.066(6) 0.046(5) 0.068(6) 0.004(5) 0.004(5) 0.009(5)
C(24) 0.061(7) 0.072(7) 0.134(10) -0.005(7) -0.005(7) -0.019(8)
C(25) 0.082(9) 0.096(10) 0.167(13) -0.000(9) -0.004(9) -0.046(10)
C(26) 0.085(9) 0.115(11) 0.118(11) -0.001(10) 0.015(8) 0.003(10)
C(27) 0.084(10) 0.108(12) 0.125(11) -0.048(9) 0.001(8) -0.019(9)
C(28) 0.105(9) 0.072(8) 0.069(6) -0.042(7) 0.005(6) -0.001(5)

loop_
_atom_type_symbol
_atom_type_description
_atom_type_scat_dispersion_real
_atom_type_scat_dispersion_imag
_atom_type_scat_source
C C 0.003 0.002
;
International Tables for Crystallography
(1992, Vol. C, Tables 4.2.6.8 and 6.1.1.4)
;
H H 0.000 0.000
;
International Tables for Crystallography
(1992, Vol. C, Table 6.1.1.4)
;
N N 0.006 0.003
;
International Tables for Crystallography
(1992, Vol. C, Tables 4.2.6.8 and 6.1.1.4)
;
O O 0.011 0.006
;
International Tables for Crystallography
(1992, Vol. C, Tables 4.2.6.8 and 6.1.1.4)
;
Cl Cl 0.148 0.159
;
International Tables for Crystallography
(1992, Vol. C, Tables 4.2.6.8 and 6.1.1.4)
;

loop_
_geom_angle_atom_site_label_1
_geom_angle_atom_site_label_2
_geom_angle_atom_site_label_3
_geom_angle
_geom_angle_publ_flag
_geom_angle_site_symmetry_1
_geom_angle_site_symmetry_2
_geom_angle_site_symmetry_3
C(6) N(1) C(7) 121.2(7) yes . . .
C(20) N(2) C(21) 122.1(7) yes . . .
Cl(1) C(1) Cl(2) 110.6(5) yes . . .
Cl(1) C(1) C(2) 118.1(7) yes . . .
Cl(1) C(1) C(3) 119.6(6) yes . . .
Cl(2) C(1) C(2) 119.7(7) yes . . .
Cl(2) C(1) C(3) 120.2(7) yes . . .
C(2) C(1) C(3) 60.6(7) yes . . .
C(1) C(2) C(3) 60.0(7) yes . . .
C(1) C(2) C(4) 120.7(8) yes . . .
C(3) C(2) C(4) 125.7(9) yes . . .
C(1) C(3) C(2) 59.4(7) yes . . .
C(1) C(3) C(5) 120.4(9) yes . . .
C(1) C(3) C(6) 117.6(7) yes . . .
C(2) C(3) C(5) 118.8(8) yes . . .
C(2) C(3) C(6) 119.1(8) yes . . .
C(5) C(3) C(6) 112.3(8) yes . . .
O(1) C(6) N(1) 123.8(9) yes . . .
O(1) C(6) C(3) 122.5(9) yes . . .
N(1) C(6) C(3) 113.8(8) yes . . .
N(1) C(7) C(8) 109.8(8) yes . . .
N(1) C(7) C(9) 111.3(7) yes . . .
C(8) C(7) C(9) 113.2(8) yes . . .
C(7) C(9) C(10) 122.7(10) yes . . .
C(7) C(9) C(14) 120.4(10) yes . . .
C(10) C(9) C(14) 116.9(11) yes . . .
C(9) C(10) C(11) 118.9(12) yes . . .
C(10) C(11) C(12) 120.9(17) yes . . .
C(11) C(12) C(13) 120(2) yes . . .
C(12) C(13) C(14) 118(2) yes . . .
C(9) C(14) C(13) 125.5(17) yes . . .
Cl(3) C(15) Cl(4) 109.1(5) yes . . .
Cl(3) C(15) C(16) 118.2(7) yes . . .
Cl(3) C(15) C(17) 121.4(7) yes . . .
Cl(4) C(15) C(16) 118.1(7) yes . . .
Cl(4) C(15) C(17) 121.0(6) yes . . .
C(16) C(15) C(17) 62.4(6) yes . . .
C(15) C(16) C(17) 59.0(6) yes . . .
C(15) C(16) C(18) 122.0(9) yes . . .
C(17) C(16) C(18) 120.9(8) yes . . .
C(15) C(17) C(16) 58.5(6) yes . . .
C(15) C(17) C(19) 116.1(7) yes . . .
C(15) C(17) C(20) 120.9(8) yes . . .
C(16) C(17) C(19) 115.5(8) yes . . .
C(16) C(17) C(20) 121.3(8) yes . . .
C(19) C(17) C(20) 113.7(8) yes . . .
O(2) C(20) N(2) 122.3(7) yes . . .
O(2) C(20) C(17) 123.9(7) yes . . .
N(2) C(20) C(17) 113.8(8) yes . . .
N(2) C(21) C(22) 110.8(8) yes . . .
N(2) C(21) C(23) 111.6(8) yes . . .
C(22) C(21) C(23) 109.8(8) yes . . .
C(21) C(23) C(24) 121.7(8) yes . . .
C(21) C(23) C(28) 119.5(9) yes . . .
C(24) C(23) C(28) 118.7(10) yes . . .
C(23) C(24) C(25) 120.3(11) yes . . .
C(24) C(25) C(26) 119.9(14) yes . . .
C(25) C(26) C(27) 122.1(13) yes . . .
C(26) C(27) C(28) 121.0(12) yes . . .
C(23) C(28) C(27) 118.0(11) yes . . .

loop_
_geom_bond_atom_site_label_1
_geom_bond_atom_site_label_2
_geom_bond_distance
_geom_bond_publ_flag
_geom_bond_site_symmetry_1
_geom_bond_site_symmetry_2
Cl(1) C(1) 1.771(11) yes . .
Cl(2) C(1) 1.704(9) yes . .
Cl(3) C(15) 1.744(9) yes . .
Cl(4) C(15) 1.770(11) yes . .
O(1) C(6) 1.217(12) yes . .
O(2) C(20) 1.214(11) yes . .
N(1) C(6) 1.304(12) yes . .
N(1) C(7) 1.489(11) yes . .
N(2) C(20) 1.322(11) yes . .
N(2) C(21) 1.452(11) yes . .
C(1) C(2) 1.504(15) yes . .
C(1) C(3) 1.513(14) yes . .
C(2) C(3) 1.523(15) yes . .
C(2) C(4) 1.491(16) yes . .
C(3) C(5) 1.492(14) yes . .
C(3) C(6) 1.510(13) yes . .
C(7) C(8) 1.486(13) yes . .
C(7) C(9) 1.510(14) yes . .
C(9) C(10) 1.355(16) yes . .
C(9) C(14) 1.378(18) yes . .
C(10) C(11) 1.42(2) yes . .
C(11) C(12) 1.35(3) yes . .
C(12) C(13) 1.36(4) yes . .
C(13) C(14) 1.34(2) yes . .
C(15) C(16) 1.482(15) yes . .
C(15) C(17) 1.490(14) yes . .
C(16) C(17) 1.540(15) yes . .
C(16) C(18) 1.511(15) yes . .
C(17) C(19) 1.537(14) yes . .
C(17) C(20) 1.491(12) yes . .
C(21) C(22) 1.515(16) yes . .
C(21) C(23) 1.536(15) yes . .
C(23) C(24) 1.378(16) yes . .
C(23) C(28) 1.412(14) yes . .
C(24) C(25) 1.363(18) yes . .
C(25) C(26) 1.34(2) yes . .
C(26) C(27) 1.32(2) yes . .
C(27) C(28) 1.378(19) yes . .

loop_
_geom_hbond_atom_site_label_D
_geom_hbond_atom_site_label_H
_geom_hbond_atom_site_label_A
_geom_hbond_site_symmetry_D
_geom_hbond_site_symmetry_H
_geom_hbond_site_symmetry_A
_geom_hbond_distance_DA
_geom_hbond_distance_DH
_geom_hbond_distance_HA
_geom_hbond_angle_DHA
_geom_hbond_publ_flag
N(1) H(1N) O(2) . . . 2.885(9) 0.860 2.037 168.6 no
N(2) H(2N) O(1) . . 1_545 2.931(10) 0.860 2.088 166.4 no
